data_1517229
loop_
_publ_author_name
'Clark, J. Stephen'
'Delion, Laetitia'
'Farrugia, Louis J.'

_publ_section_title
;
 Total synthesis of the purported structure of sclerophytin f.
;
_journal_issue 16
_journal_name_full 'Organic letters'
_journal_page_first 4300
_journal_page_last 4303
_journal_paper_doi 10.1021/ol5020152
_journal_volume 16
_journal_year 2014
_chemical_absolute_configuration rm
_chemical_compound_source 'as described'
_chemical_formula_moiety 'C20 H32 O3'
_chemical_formula_sum 'C20 H32 O3'
_chemical_formula_weight 320.45
_chemical_name_systematic
;
 ?
;
_space_group_IT_number 154
_symmetry_cell_setting trigonal
_symmetry_Int_Tables_number 154
_symmetry_space_group_name_Hall 'P 32 2"'
_symmetry_space_group_name_H-M 'P 32 2 1'
_atom_sites_solution_hydrogens mixed
_atom_sites_solution_primary direct
_atom_sites_solution_secondary direct
_audit_conform_dict_location ftp://ftp.iucr.org/pub/cif_core.dic
_audit_conform_dict_name cif_core.dic
_audit_conform_dict_version 2.4.3
_audit_creation_date 2014-03-27T15:45:19-00:00
_audit_creation_method 'WinGX routine CIF_UPDATE'
_cell_angle_alpha 90
_cell_angle_beta 90
_cell_angle_gamma 120
_cell_formula_units_Z 6
_cell_length_a 17.4587(6)
_cell_length_b 17.4587(6)
_cell_length_c 10.7319(4)
_cell_measurement_reflns_used 9901
_cell_measurement_temperature 298(2)
_cell_measurement_theta_max 26.44
_cell_measurement_theta_min 2.33
_cell_measurement_wavelength 0.71073
_cell_volume 2832.90(17)
_computing_cell_refinement 'SAINT V8.27B integration software'
_computing_data_collection 'Bruker APEX2 software'
_computing_data_reduction 'SORTAV (Blessing, 1995)'
_computing_molecular_graphics 'ORTEP-3 for Windows (Farrugia, 2012)'
_computing_publication_material 'WinGX publication routines (Farrugia, 2012)'
_computing_structure_refinement 'SHELXL-2013 (Sheldrick, 2008)'
_computing_structure_solution 'SIR-92 (Altomare et al., 1994)'
_diffrn_ambient_temperature 298(2)
_diffrn_detector 'APEX-II CCD'
_diffrn_measured_fraction_theta_full 1
_diffrn_measured_fraction_theta_max 1
_diffrn_measurement_device '\k-geometry diffractometer'
_diffrn_measurement_device_type 'Bruker APEX-II'
_diffrn_measurement_method '\f or \w oscillation scans'
_diffrn_orient_matrix_UB_11 -0.055962
_diffrn_orient_matrix_UB_12 0.001494
_diffrn_orient_matrix_UB_13 0.012935
_diffrn_orient_matrix_UB_21 0.033665
_diffrn_orient_matrix_UB_22 0.065944
_diffrn_orient_matrix_UB_23 -0.007066
_diffrn_orient_matrix_UB_31 -0.010453
_diffrn_orient_matrix_UB_32 -0.004855
_diffrn_orient_matrix_UB_33 -0.092007
_diffrn_radiation_monochromator graphite
_diffrn_radiation_probe x-ray
_diffrn_radiation_type MoK\a
_diffrn_radiation_wavelength 0.71073
_diffrn_reflns_av_R_equivalents 0.091
_diffrn_reflns_Laue_measured_fraction_full 1
_diffrn_reflns_Laue_measured_fraction_max 1
_diffrn_reflns_limit_h_max 22
_diffrn_reflns_limit_h_min -22
_diffrn_reflns_limit_k_max 22
_diffrn_reflns_limit_k_min -22
_diffrn_reflns_limit_l_max 13
_diffrn_reflns_limit_l_min -13
_diffrn_reflns_number 74902
_diffrn_reflns_point_group_measured_fraction_full 1
_diffrn_reflns_point_group_measured_fraction_max 1
_diffrn_reflns_reduction_process
;
        Scaled and merged with Sortav
        R.H. Blessing, (1987) Cryst. Rev. 1, 3-58
        R.H. Blessing, (1989) J. Appl. Cryst. 22, 396-397
;
_diffrn_reflns_theta_full 25.242
_diffrn_reflns_theta_max 25.958
_diffrn_reflns_theta_min 1.347
_diffrn_source 'sealed x-ray tube'
_exptl_absorpt_coefficient_mu 0.074
_exptl_absorpt_correction_T_max 0.746
_exptl_absorpt_correction_T_min 0.638
_exptl_absorpt_correction_type multi-scan
_exptl_absorpt_process_details
;
SADABS-2012/1 - Bruker AXS area detector scaling and absorption correction
;
_exptl_crystal_colour colourless
_exptl_crystal_density_diffrn 1.127
_exptl_crystal_density_method 'not measured'
_exptl_crystal_description plate
_exptl_crystal_F_000 1056
_exptl_crystal_size_max 0.6
_exptl_crystal_size_mid 0.2
_exptl_crystal_size_min 0.1
_refine_diff_density_max 0.244
_refine_diff_density_min -0.223
_refine_diff_density_rms 0.031
_refine_ls_abs_structure_details
;
 Flack x determined using 1090 quotients [(I+)-(I-)]/[(I+)+(I-)]
 (Parsons, Flack and Wagner, Acta Cryst. B69 (2013) 249-259).
;
_refine_ls_abs_structure_Flack -0.2(5)
_refine_ls_extinction_method none
_refine_ls_goodness_of_fit_ref 1.055
_refine_ls_hydrogen_treatment constr
_refine_ls_matrix_type full
_refine_ls_number_constraints 0
_refine_ls_number_parameters 212
_refine_ls_number_reflns 3714
_refine_ls_number_restraints 0
_refine_ls_restrained_S_all 1.055
_refine_ls_R_factor_all 0.0764
_refine_ls_R_factor_gt 0.0509
_refine_ls_shift/su_max 0
_refine_ls_shift/su_mean 0
_refine_ls_structure_factor_coef Fsqd
_refine_ls_weighting_details 'w=1/[\s^2^(Fo^2^)+(0.0383P)^2^+0.6609P] where P=(Fo^2^+2Fc^2^)/3'
_refine_ls_weighting_scheme calc
_refine_ls_wR_factor_gt 0.1122
_refine_ls_wR_factor_ref 0.1192
_reflns_number_gt 2784
_reflns_number_total 3714
_reflns_threshold_expression 'I > 2\s(I)'
_cod_data_source_file ol5020152_si_003.cif
_cod_data_source_block shelx
_cod_depositor_comments 'Adding full bibliography for 1517229--1517231.cif.'
_cod_original_cell_volume 2832.9(2)
_cod_database_code 1517229
_shelx_estimated_absorpt_t_min 0.957
_shelx_estimated_absorpt_t_max 0.993

loop_
_symmetry_equiv_pos_as_xyz
'x, y, z'
'-y, x-y, z+2/3'
'-x+y, -x, z+1/3'
'x-y, -y, -z+1/3'
'-x, -x+y, -z+2/3'
'y, x, -z'

loop_
_atom_site_label
_atom_site_type_symbol
_atom_site_fract_x
_atom_site_fract_y
_atom_site_fract_z
_atom_site_U_iso_or_equiv
_atom_site_adp_type
_atom_site_occupancy
_atom_site_calc_flag
O1 O 0.64104(15) 0.70519(14) 0.1165(2) 0.0549(6) Uani 1 d
O2 O 0.71032(15) 0.57575(15) 0.1209(2) 0.0622(6) Uani 1 d
H2 H 0.7097 0.602 0.0579 0.093 Uiso 1 calc
O3 O 0.8998(3) 0.9134(2) 0.1289(5) 0.152(2) Uani 1 d
H3A H 0.9288 0.9712 0.1596 0.228 Uiso 0.5 d
H3B H 0.9046 0.9091 0.0438 0.228 Uiso 0.5 d
C1 C 0.5404(2) 0.6225(2) 0.2759(3) 0.0473(7) Uani 1 d
H1 H 0.5412 0.592 0.3522 0.057 Uiso 1 calc
C2 C 0.6067(2) 0.6222(2) 0.1818(3) 0.0444(7) Uani 1 d
H2A H 0.5719 0.5756 0.1211 0.053 Uiso 1 calc
C3 C 0.6821(2) 0.6066(2) 0.2260(3) 0.0502(7) Uani 1 d
C4 C 0.7625(2) 0.6897(2) 0.2805(4) 0.0657(10) Uani 1 d
H4A H 0.7411 0.7159 0.3411 0.079 Uiso 1 calc
H4B H 0.799 0.6713 0.3248 0.079 Uiso 1 calc
C5 C 0.8206(3) 0.7611(2) 0.1861(4) 0.0786(12) Uani 1 d
H5A H 0.8724 0.756 0.169 0.094 Uiso 1 calc
H5B H 0.788 0.7501 0.1088 0.094 Uiso 1 calc
C6 C 0.8509(3) 0.8551(3) 0.2277(6) 0.0965(15) Uani 1 d
H6 H 0.8918 0.8682 0.2975 0.116 Uiso 1 calc
C7 C 0.7786(3) 0.8730(2) 0.2719(5) 0.0871(14) Uani 1 d
C8 C 0.7043(3) 0.8581(2) 0.1855(4) 0.0779(11) Uani 1 d
H8A H 0.7285 0.8734 0.102 0.093 Uiso 1 calc
H8B H 0.6854 0.8998 0.2084 0.093 Uiso 1 calc
C9 C 0.6215(2) 0.7662(2) 0.1792(3) 0.0591(9) Uani 1 d
H9 H 0.5771 0.7712 0.1297 0.071 Uiso 1 calc
C10 C 0.5783(2) 0.7220(2) 0.3038(3) 0.0545(8) Uani 1 d
H10 H 0.6251 0.74 0.3663 0.065 Uiso 1 calc
C11 C 0.5116(3) 0.7463(2) 0.3516(3) 0.0654(10) Uani 1 d
C12 C 0.4216(3) 0.6990(3) 0.2916(4) 0.0784(12) Uani 1 d
H12A H 0.4257 0.7193 0.2065 0.094 Uiso 1 calc
H12B H 0.3814 0.7123 0.3367 0.094 Uiso 1 calc
C13 C 0.3856(3) 0.5992(3) 0.2924(4) 0.0714(11) Uani 1 d
H13A H 0.3801 0.5788 0.3777 0.086 Uiso 1 calc
H13B H 0.3272 0.5694 0.2549 0.086 Uiso 1 calc
C14 C 0.4466(2) 0.5757(2) 0.2205(3) 0.0565(8) Uani 1 d
H14 H 0.4516 0.5988 0.1359 0.068 Uiso 1 calc
C15 C 0.4082(2) 0.4744(3) 0.2077(4) 0.0711(10) Uani 1 d
H15 H 0.456 0.4657 0.1766 0.085 Uiso 1 calc
C16 C 0.3340(3) 0.4344(4) 0.1110(6) 0.133(2) Uani 1 d
H16A H 0.315 0.3729 0.1002 0.2 Uiso 1 calc
H16B H 0.3554 0.4647 0.033 0.2 Uiso 1 calc
H16C H 0.2852 0.4406 0.139 0.2 Uiso 1 calc
C17 C 0.3779(4) 0.4252(3) 0.3325(6) 0.125(2) Uani 1 d
H17A H 0.4227 0.4562 0.3944 0.188 Uiso 1 calc
H17B H 0.3683 0.3664 0.323 0.188 Uiso 1 calc
H17C H 0.3239 0.4223 0.3582 0.188 Uiso 1 calc
C18 C 0.6476(2) 0.5309(2) 0.3195(3) 0.0614(9) Uani 1 d
H18A H 0.5922 0.483 0.2906 0.092 Uiso 1 calc
H18B H 0.6391 0.551 0.3988 0.092 Uiso 1 calc
H18C H 0.6896 0.511 0.3279 0.092 Uiso 1 calc
C19 C 0.7872(4) 0.9099(3) 0.3825(6) 0.1202(19) Uani 1 d
H19A H 0.747 0.9271 0.4079 0.144 Uiso 1 calc
H19B H 0.8333 0.9188 0.4349 0.144 Uiso 1 calc
C20 C 0.5310(4) 0.8033(3) 0.4437(4) 0.0929(14) Uani 1 d
H20A H 0.4882 0.8155 0.4738 0.112 Uiso 1 calc
H20B H 0.5873 0.8313 0.4784 0.112 Uiso 1 calc

loop_
_atom_site_aniso_label
_atom_site_aniso_U_11
_atom_site_aniso_U_22
_atom_site_aniso_U_33
_atom_site_aniso_U_23
_atom_site_aniso_U_13
_atom_site_aniso_U_12
O1 0.0658(14) 0.0525(12) 0.0624(12) 0.0153(11) 0.0159(11) 0.0416(11)
O2 0.0598(14) 0.0571(14) 0.0851(16) 0.0064(13) 0.0105(13) 0.0408(12)
O3 0.107(3) 0.0526(18) 0.285(6) 0.052(3) 0.089(3) 0.0320(18)
C1 0.0580(18) 0.0544(18) 0.0439(16) 0.0074(14) 0.0021(13) 0.0389(16)
C2 0.0484(17) 0.0416(15) 0.0488(16) 0.0077(14) 0.0038(14) 0.0267(13)
C3 0.0474(17) 0.0409(16) 0.069(2) 0.0034(15) 0.0024(15) 0.0271(14)
C4 0.0531(19) 0.0471(19) 0.101(3) -0.0023(19) -0.0115(19) 0.0285(17)
C5 0.050(2) 0.0448(19) 0.140(4) 0.008(2) 0.008(2) 0.0225(17)
C6 0.067(3) 0.046(2) 0.170(5) -0.001(3) 0.003(3) 0.023(2)
C7 0.081(3) 0.0322(18) 0.141(4) -0.006(2) 0.004(3) 0.022(2)
C8 0.087(3) 0.052(2) 0.107(3) 0.013(2) 0.014(3) 0.044(2)
C9 0.073(2) 0.057(2) 0.067(2) 0.0135(16) 0.0100(17) 0.0474(19)
C10 0.070(2) 0.0542(19) 0.0548(18) 0.0032(15) -0.0019(16) 0.0427(17)
C11 0.097(3) 0.070(2) 0.058(2) 0.0107(18) 0.010(2) 0.063(2)
C12 0.093(3) 0.109(3) 0.075(2) 0.013(2) 0.014(2) 0.082(3)
C13 0.066(2) 0.092(3) 0.076(2) 0.010(2) 0.0159(19) 0.054(2)
C14 0.0566(19) 0.080(2) 0.0480(17) 0.0096(17) 0.0089(15) 0.0460(19)
C15 0.0454(19) 0.073(2) 0.093(3) -0.012(2) 0.0051(19) 0.0282(19)
C16 0.069(3) 0.145(5) 0.187(6) -0.071(5) -0.042(3) 0.055(3)
C17 0.132(5) 0.076(3) 0.157(5) 0.040(3) 0.070(4) 0.044(3)
C18 0.059(2) 0.0467(19) 0.082(2) 0.0089(16) -0.0109(18) 0.0294(17)
C19 0.111(4) 0.075(3) 0.182(6) -0.043(4) -0.034(4) 0.052(3)
C20 0.137(4) 0.097(3) 0.085(3) -0.011(3) 0.003(3) 0.089(3)

loop_
_atom_type_symbol
_atom_type_description
_atom_type_scat_dispersion_real
_atom_type_scat_dispersion_imag
_atom_type_scat_source
O O 0.0106 0.006 'International Tables Vol C Tables 4.2.6.8 and 6.1.1.4'
C C 0.0033 0.0016 'International Tables Vol C Tables 4.2.6.8 and 6.1.1.4'
H H 0 0 'International Tables Vol C Tables 4.2.6.8 and 6.1.1.4'

loop_
_geom_angle_atom_site_label_1
_geom_angle_atom_site_label_2
_geom_angle_atom_site_label_3
_geom_angle
C9 O1 C2 112.5(2)
C3 O2 H2 109.5
C6 O3 H3A 108.5
C6 O3 H3B 136.5
H3A O3 H3B 114.6
C2 C1 C14 110.3(2)
C2 C1 C10 103.4(3)
C14 C1 C10 114.5(2)
C2 C1 H1 109.5
C14 C1 H1 109.5
C10 C1 H1 109.5
O1 C2 C1 104.6(2)
O1 C2 C3 111.2(2)
C1 C2 C3 120.5(2)
O1 C2 H2A 106.6
C1 C2 H2A 106.6
C3 C2 H2A 106.6
O2 C3 C18 104.6(3)
O2 C3 C4 109.2(3)
C18 C3 C4 110.2(3)
O2 C3 C2 107.8(2)
C18 C3 C2 110.6(3)
C4 C3 C2 113.9(3)
C5 C4 C3 115.8(3)
C5 C4 H4A 108.3
C3 C4 H4A 108.3
C5 C4 H4B 108.3
C3 C4 H4B 108.3
H4A C4 H4B 107.4
C6 C5 C4 114.6(4)
C6 C5 H5A 108.6
C4 C5 H5A 108.6
C6 C5 H5B 108.6
C4 C5 H5B 108.6
H5A C5 H5B 107.6
O3 C6 C5 108.4(4)
O3 C6 C7 110.3(4)
C5 C6 C7 116.0(3)
O3 C6 H6 107.3
C5 C6 H6 107.3
C7 C6 H6 107.3
C19 C7 C8 120.9(5)
C19 C7 C6 118.5(5)
C8 C7 C6 120.2(4)
C7 C8 C9 119.2(3)
C7 C8 H8A 107.5
C9 C8 H8A 107.5
C7 C8 H8B 107.5
C9 C8 H8B 107.5
H8A C8 H8B 107
O1 C9 C8 110.3(3)
O1 C9 C10 105.9(2)
C8 C9 C10 117.1(3)
O1 C9 H9 107.7
C8 C9 H9 107.7
C10 C9 H9 107.7
C11 C10 C9 114.0(2)
C11 C10 C1 115.1(3)
C9 C10 C1 102.8(2)
C11 C10 H10 108.2
C9 C10 H10 108.2
C1 C10 H10 108.2
C20 C11 C12 122.5(4)
C20 C11 C10 121.4(4)
C12 C11 C10 116.1(3)
C11 C12 C13 110.1(3)
C11 C12 H12A 109.6
C13 C12 H12A 109.6
C11 C12 H12B 109.6
C13 C12 H12B 109.6
H12A C12 H12B 108.1
C14 C13 C12 111.1(3)
C14 C13 H13A 109.4
C12 C13 H13A 109.4
C14 C13 H13B 109.4
C12 C13 H13B 109.4
H13A C13 H13B 108
C13 C14 C1 111.2(3)
C13 C14 C15 112.9(3)
C1 C14 C15 112.2(3)
C13 C14 H14 106.7
C1 C14 H14 106.7
C15 C14 H14 106.7
C16 C15 C17 111.2(4)
C16 C15 C14 111.4(4)
C17 C15 C14 113.1(3)
C16 C15 H15 106.9
C17 C15 H15 106.9
C14 C15 H15 106.9
C15 C16 H16A 109.5
C15 C16 H16B 109.5
H16A C16 H16B 109.5
C15 C16 H16C 109.5
H16A C16 H16C 109.5
H16B C16 H16C 109.5
C15 C17 H17A 109.5
C15 C17 H17B 109.5
H17A C17 H17B 109.5
C15 C17 H17C 109.5
H17A C17 H17C 109.5
H17B C17 H17C 109.5
C3 C18 H18A 109.5
C3 C18 H18B 109.5
H18A C18 H18B 109.5
C3 C18 H18C 109.5
H18A C18 H18C 109.5
H18B C18 H18C 109.5
C7 C19 H19A 120
C7 C19 H19B 120
H19A C19 H19B 120
C11 C20 H20A 120
C11 C20 H20B 120
H20A C20 H20B 120

loop_
_geom_bond_atom_site_label_1
_geom_bond_atom_site_label_2
_geom_bond_distance
O1 C9 1.437(4)
O1 C2 1.443(3)
O2 C3 1.439(4)
O2 H2 0.82
O3 C6 1.422(6)
O3 H3A 0.9334
O3 H3B 0.9237
C1 C2 1.537(4)
C1 C14 1.539(5)
C1 C10 1.548(4)
C1 H1 0.98
C2 C3 1.547(4)
C2 H2A 0.98
C3 C18 1.523(4)
C3 C4 1.542(5)
C4 C5 1.532(5)
C4 H4A 0.97
C4 H4B 0.97
C5 C6 1.517(5)
C5 H5A 0.97
C5 H5B 0.97
C6 C7 1.521(6)
C6 H6 0.98
C7 C19 1.323(7)
C7 C8 1.508(6)
C8 C9 1.533(5)
C8 H8A 0.97
C8 H8B 0.97
C9 C10 1.539(5)
C9 H9 0.98
C10 C11 1.514(5)
C10 H10 0.98
C11 C20 1.322(5)
C11 C12 1.506(6)
C12 C13 1.528(6)
C12 H12A 0.97
C12 H12B 0.97
C13 C14 1.528(5)
C13 H13A 0.97
C13 H13B 0.97
C14 C15 1.551(5)
C14 H14 0.98
C15 C16 1.528(6)
C15 C17 1.536(6)
C15 H15 0.98
C16 H16A 0.96
C16 H16B 0.96
C16 H16C 0.96
C17 H17A 0.96
C17 H17B 0.96
C17 H17C 0.96
C18 H18A 0.96
C18 H18B 0.96
C18 H18C 0.96
C19 H19A 0.93
C19 H19B 0.93
C20 H20A 0.93
C20 H20B 0.93

loop_
_geom_torsion_atom_site_label_1
_geom_torsion_atom_site_label_2
_geom_torsion_atom_site_label_3
_geom_torsion_atom_site_label_4
_geom_torsion
C9 O1 C2 C1 14.9(3)
C9 O1 C2 C3 -116.6(3)
C14 C1 C2 O1 93.5(3)
C10 C1 C2 O1 -29.3(3)
C14 C1 C2 C3 -140.5(3)
C10 C1 C2 C3 96.7(3)
O1 C2 C3 O2 -79.4(3)
C1 C2 C3 O2 157.8(3)
O1 C2 C3 C18 166.8(2)
C1 C2 C3 C18 44.0(4)
O1 C2 C3 C4 42.0(4)
C1 C2 C3 C4 -80.8(4)
O2 C3 C4 C5 48.0(4)
C18 C3 C4 C5 162.4(3)
C2 C3 C4 C5 -72.6(4)
C3 C4 C5 C6 138.0(4)
C4 C5 C6 O3 -176.8(4)
C4 C5 C6 C7 -52.1(6)
O3 C6 C7 C19 -109.4(5)
C5 C6 C7 C19 127.0(5)
O3 C6 C7 C8 64.1(5)
C5 C6 C7 C8 -59.5(6)
C19 C7 C8 C9 -98.9(5)
C6 C7 C8 C9 87.7(5)
C2 O1 C9 C8 133.7(3)
C2 O1 C9 C10 6.0(4)
C7 C8 C9 O1 -71.8(5)
C7 C8 C9 C10 49.4(5)
O1 C9 C10 C11 -149.3(3)
C8 C9 C10 C11 87.2(4)
O1 C9 C10 C1 -24.0(3)
C8 C9 C10 C1 -147.5(3)
C2 C1 C10 C11 156.9(3)
C14 C1 C10 C11 36.9(4)
C2 C1 C10 C9 32.3(3)
C14 C1 C10 C9 -87.7(3)
C9 C10 C11 C20 -103.6(4)
C1 C10 C11 C20 138.0(4)
C9 C10 C11 C12 78.8(4)
C1 C10 C11 C12 -39.6(4)
C20 C11 C12 C13 -126.8(4)
C10 C11 C12 C13 50.8(4)
C11 C12 C13 C14 -60.1(4)
C12 C13 C14 C1 58.5(4)
C12 C13 C14 C15 -174.4(3)
C2 C1 C14 C13 -162.4(3)
C10 C1 C14 C13 -46.3(4)
C2 C1 C14 C15 70.1(3)
C10 C1 C14 C15 -173.9(3)
C13 C14 C15 C16 75.1(4)
C1 C14 C15 C16 -158.3(3)
C13 C14 C15 C17 -51.0(5)
C1 C14 C15 C17 75.6(4)
